data_7019722
loop_
_publ_author_name
'Dange, Deepak'
'Choong, Sam L.'
'Schenk, Christian'
'Stasch, Andreas'
'Jones, Cameron'

_publ_section_title
;
 Synthesis and characterisation of anionic and neutral gallium(i)
 N-heterocyclic carbene analogues.
;
_journal_issue 31
_journal_name_full 'Dalton transactions (Cambridge, England : 2003)'
_journal_page_first 9304
_journal_page_last 9315
_journal_paper_doi 10.1039/c2dt30299c
_journal_volume 41
_journal_year 2012
_chemical_formula_sum 'C29 H41 Ga N2'
_chemical_formula_weight 487.36
_chemical_name_systematic
;
?
;
_space_group_IT_number 2
_symmetry_cell_setting triclinic
_symmetry_space_group_name_Hall '-P 1'
_symmetry_space_group_name_H-M 'P -1'
_atom_sites_solution_hydrogens geom
_atom_sites_solution_primary direct
_atom_sites_solution_secondary difmap
_audit_creation_method SHELXL-97
_cell_angle_alpha 62.271(11)
_cell_angle_beta 74.193(9)
_cell_angle_gamma 89.796(7)
_cell_formula_units_Z 2
_cell_length_a 8.0968(7)
_cell_length_b 13.8541(14)
_cell_length_c 14.1577(16)
_cell_measurement_temperature 173(2)
_cell_volume 1338.4(3)
_computing_structure_refinement 'SHELXL-97 (Sheldrick, 1997)'
_computing_structure_solution 'SHELXS-97 (Sheldrick, 1990)'
_diffrn_ambient_temperature 173(2)
_diffrn_measured_fraction_theta_full 0.985
_diffrn_measured_fraction_theta_max 0.985
_diffrn_measurement_device_type 'Oxford Gemini Ultra'
_diffrn_radiation_monochromator graphite
_diffrn_radiation_source 'Enhance (Mo) X-ray Source'
_diffrn_radiation_type MoK\a
_diffrn_radiation_wavelength 0.71073
_diffrn_reflns_av_R_equivalents 0.1012
_diffrn_reflns_av_sigmaI/netI 0.1340
_diffrn_reflns_limit_h_max 10
_diffrn_reflns_limit_h_min -10
_diffrn_reflns_limit_k_max 17
_diffrn_reflns_limit_k_min -17
_diffrn_reflns_limit_l_max 18
_diffrn_reflns_limit_l_min -18
_diffrn_reflns_number 14255
_diffrn_reflns_theta_full 27.00
_diffrn_reflns_theta_max 27.00
_diffrn_reflns_theta_min 2.91
_exptl_absorpt_coefficient_mu 1.046
_exptl_absorpt_correction_T_max 0.921
_exptl_absorpt_correction_T_min 0.853
_exptl_absorpt_correction_type multi-scan
_exptl_absorpt_process_details 'SCALE3 ABSPACK'
_exptl_crystal_colour yellow
_exptl_crystal_density_diffrn 1.209
_exptl_crystal_density_method 'not measured'
_exptl_crystal_description block
_exptl_crystal_F_000 520
_exptl_crystal_size_max 0.15
_exptl_crystal_size_mid 0.12
_exptl_crystal_size_min 0.08
_refine_diff_density_max 1.043
_refine_diff_density_min -0.766
_refine_diff_density_rms 0.085
_refine_ls_extinction_method none
_refine_ls_goodness_of_fit_ref 0.915
_refine_ls_hydrogen_treatment constr
_refine_ls_matrix_type full
_refine_ls_number_parameters 302
_refine_ls_number_reflns 7651
_refine_ls_number_restraints 0
_refine_ls_restrained_S_all 0.915
_refine_ls_R_factor_all 0.0782
_refine_ls_R_factor_gt 0.0517
_refine_ls_shift/su_max 0.000
_refine_ls_shift/su_mean 0.000
_refine_ls_structure_factor_coef Fsqd
_refine_ls_weighting_details 'calc w=1/[\s^2^(Fo^2^)+(0.0423P)^2^+0.0000P] where P=(Fo^2^+2Fc^2^)/3'
_refine_ls_weighting_scheme calc
_refine_ls_wR_factor_gt 0.1166
_refine_ls_wR_factor_ref 0.1218
_reflns_number_gt 5086
_reflns_number_total 7651
_reflns_threshold_expression >2sigma(I)
_cod_data_source_file c2dt30299c.txt
_cod_data_source_block compound10
_cod_original_cell_volume 1338.4(2)
_cod_original_sg_symbol_H-M P-1
_cod_database_code 7019722

loop_
_symmetry_equiv_pos_as_xyz
'x, y, z'
'-x, -y, -z'

loop_
_atom_site_label
_atom_site_type_symbol
_atom_site_fract_x
_atom_site_fract_y
_atom_site_fract_z
_atom_site_U_iso_or_equiv
_atom_site_adp_type
_atom_site_occupancy
_atom_site_symmetry_multiplicity
_atom_site_calc_flag
_atom_site_refinement_flags
Ga1 Ga 0.87453(6) 0.72371(5) 0.52063(4) 0.02797(14) Uani 1 1 d .
N1 N 0.6418(4) 0.7175(3) 0.6300(3) 0.0154(7) Uani 1 1 d .
N2 N 0.7515(4) 0.7472(3) 0.4057(3) 0.0200(8) Uani 1 1 d .
C1 C 0.4852(5) 0.7212(3) 0.6146(4) 0.0178(9) Uani 1 1 d .
C2 C 0.4640(4) 0.7248(4) 0.5197(4) 0.0191(8) Uani 1 1 d .
H2 H 0.3459 0.7145 0.5235 0.023 Uiso 1 1 calc R
C3 C 0.5815(4) 0.7407(3) 0.4186(3) 0.0139(8) Uani 1 1 d .
C4 C 0.3147(5) 0.7213(4) 0.6994(4) 0.0231(9) Uani 1 1 d .
C5 C 0.3249(5) 0.7194(4) 0.8070(4) 0.0315(11) Uani 1 1 d .
H5A H 0.4073 0.7823 0.7874 0.047 Uiso 1 1 calc R
H5B H 0.3639 0.6507 0.8527 0.047 Uiso 1 1 calc R
H5C H 0.2100 0.7239 0.8494 0.047 Uiso 1 1 calc R
C6 C 0.1892(5) 0.6175(4) 0.7375(4) 0.0313(10) Uani 1 1 d .
H6A H 0.0826 0.6132 0.7935 0.047 Uiso 1 1 calc R
H6B H 0.2444 0.5518 0.7704 0.047 Uiso 1 1 calc R
H6C H 0.1611 0.6217 0.6727 0.047 Uiso 1 1 calc R
C7 C 0.2362(5) 0.8244(4) 0.6377(4) 0.0287(10) Uani 1 1 d .
H7A H 0.2065 0.8214 0.5764 0.043 Uiso 1 1 calc R
H7B H 0.3206 0.8901 0.6072 0.043 Uiso 1 1 calc R
H7C H 0.1312 0.8276 0.6900 0.043 Uiso 1 1 calc R
C8 C 0.4909(5) 0.7457(3) 0.3323(3) 0.0186(8) Uani 1 1 d .
C9 C 0.6072(5) 0.7590(4) 0.2202(3) 0.0262(10) Uani 1 1 d .
H9A H 0.5353 0.7630 0.1732 0.039 Uiso 1 1 calc R
H9B H 0.6703 0.6957 0.2339 0.039 Uiso 1 1 calc R
H9C H 0.6902 0.8268 0.1818 0.039 Uiso 1 1 calc R
C10 C 0.3867(5) 0.8441(3) 0.3032(3) 0.0245(9) Uani 1 1 d .
H10A H 0.4669 0.9132 0.2640 0.037 Uiso 1 1 calc R
H10B H 0.3067 0.8378 0.3723 0.037 Uiso 1 1 calc R
H10C H 0.3206 0.8435 0.2548 0.037 Uiso 1 1 calc R
C11 C 0.3665(5) 0.6370(3) 0.3867(4) 0.0254(9) Uani 1 1 d .
H11A H 0.2771 0.6297 0.4531 0.038 Uiso 1 1 calc R
H11B H 0.4320 0.5747 0.4086 0.038 Uiso 1 1 calc R
H11C H 0.3115 0.6377 0.3328 0.038 Uiso 1 1 calc R
C12 C 0.6815(4) 0.7143(3) 0.7232(3) 0.0176(8) Uani 1 1 d .
C13 C 0.7342(5) 0.8131(3) 0.7204(3) 0.0243(9) Uani 1 1 d .
C14 C 0.7773(4) 0.8059(4) 0.8124(3) 0.0264(10) Uani 1 1 d .
H14 H 0.8094 0.8718 0.8123 0.032 Uiso 1 1 calc R
C15 C 0.7745(5) 0.7062(4) 0.9031(4) 0.0310(11) Uani 1 1 d .
C16 C 0.7305(5) 0.6104(4) 0.9021(3) 0.0308(10) Uani 1 1 d .
H16 H 0.7320 0.5411 0.9633 0.037 Uiso 1 1 calc R
C17 C 0.6838(4) 0.6137(3) 0.8130(3) 0.0219(9) Uani 1 1 d .
C18 C 0.7396(6) 0.9209(4) 0.6228(4) 0.0386(11) Uani 1 1 d .
H18A H 0.8061 0.9785 0.6248 0.058 Uiso 1 1 calc R
H18B H 0.6212 0.9374 0.6254 0.058 Uiso 1 1 calc R
H18C H 0.7952 0.9182 0.5534 0.058 Uiso 1 1 calc R
C19 C 0.8277(6) 0.7023(5) 1.0001(4) 0.0513(14) Uani 1 1 d .
H19A H 0.9260 0.6611 1.0095 0.077 Uiso 1 1 calc R
H19B H 0.7298 0.6658 1.0692 0.077 Uiso 1 1 calc R
H19C H 0.8615 0.7775 0.9841 0.077 Uiso 1 1 calc R
C20 C 0.6361(5) 0.5083(3) 0.8144(4) 0.0302(10) Uani 1 1 d .
H20A H 0.5177 0.5047 0.8100 0.045 Uiso 1 1 calc R
H20B H 0.6424 0.4455 0.8840 0.045 Uiso 1 1 calc R
H20C H 0.7169 0.5059 0.7501 0.045 Uiso 1 1 calc R
C21 C 0.8834(4) 0.7844(3) 0.2998(3) 0.0174(8) Uani 1 1 d .
C22 C 0.9677(4) 0.7071(3) 0.2744(3) 0.0195(8) Uani 1 1 d .
C23 C 1.0995(4) 0.7453(3) 0.1742(3) 0.0218(9) Uani 1 1 d .
H23 H 1.1550 0.6930 0.1559 0.026 Uiso 1 1 calc R
C24 C 1.1536(5) 0.8551(4) 0.1001(3) 0.0244(9) Uani 1 1 d .
C25 C 1.0708(5) 0.9306(3) 0.1287(3) 0.0218(8) Uani 1 1 d .
H25 H 1.1061 1.0073 0.0790 0.026 Uiso 1 1 calc R
C26 C 0.9379(4) 0.8960(3) 0.2283(3) 0.0200(8) Uani 1 1 d .
C27 C 0.9132(5) 0.5866(3) 0.3533(4) 0.0266(9) Uani 1 1 d .
H27A H 0.7902 0.5673 0.3652 0.040 Uiso 1 1 calc R
H27B H 0.9308 0.5688 0.4252 0.040 Uiso 1 1 calc R
H27C H 0.9827 0.5447 0.3215 0.040 Uiso 1 1 calc R
C28 C 1.3008(6) 0.8932(4) -0.0066(4) 0.0425(12) Uani 1 1 d .
H28A H 1.4115 0.8925 0.0092 0.064 Uiso 1 1 calc R
H28B H 1.2924 0.9682 -0.0609 0.064 Uiso 1 1 calc R
H28C H 1.2945 0.8437 -0.0377 0.064 Uiso 1 1 calc R
C29 C 0.8553(5) 0.9789(3) 0.2597(4) 0.0280(10) Uani 1 1 d .
H29A H 0.7297 0.9670 0.2741 0.042 Uiso 1 1 calc R
H29B H 0.9034 1.0536 0.1980 0.042 Uiso 1 1 calc R
H29C H 0.8792 0.9702 0.3273 0.042 Uiso 1 1 calc R

loop_
_atom_site_aniso_label
_atom_site_aniso_U_11
_atom_site_aniso_U_22
_atom_site_aniso_U_33
_atom_site_aniso_U_23
_atom_site_aniso_U_13
_atom_site_aniso_U_12
Ga1 0.01495(19) 0.0522(3) 0.0239(2) -0.0234(2) -0.0072(2) 0.0083(2)
N1 0.0146(14) 0.0189(18) 0.0129(18) -0.0086(16) -0.0031(13) 0.0006(12)
N2 0.0135(14) 0.027(2) 0.021(2) -0.0144(18) -0.0016(14) 0.0018(13)
C1 0.0170(17) 0.018(2) 0.019(2) -0.010(2) -0.0049(16) 0.0030(15)
C2 0.0137(17) 0.028(2) 0.0214(19) -0.0155(17) -0.0074(17) 0.0050(16)
C3 0.0118(15) 0.006(2) 0.019(2) -0.0034(18) -0.0025(16) -0.0021(14)
C4 0.0182(19) 0.033(3) 0.023(2) -0.019(2) -0.0049(17) 0.0057(17)
C5 0.0195(19) 0.052(3) 0.029(3) -0.026(3) -0.0058(18) 0.0121(19)
C6 0.029(2) 0.034(3) 0.027(2) -0.015(2) -0.0007(19) 0.0048(19)
C7 0.025(2) 0.032(3) 0.037(3) -0.023(2) -0.011(2) 0.0133(18)
C8 0.0219(18) 0.021(2) 0.015(2) -0.0107(19) -0.0049(17) 0.0071(16)
C9 0.0234(19) 0.043(3) 0.024(2) -0.022(2) -0.0145(18) 0.0063(18)
C10 0.0274(19) 0.031(3) 0.023(2) -0.016(2) -0.0147(18) 0.0111(18)
C11 0.0248(19) 0.025(2) 0.032(2) -0.017(2) -0.0113(19) -0.0014(17)
C12 0.0148(16) 0.026(2) 0.015(2) -0.013(2) -0.0027(15) 0.0032(15)
C13 0.0188(18) 0.033(3) 0.028(2) -0.022(2) -0.0034(17) 0.0026(17)
C14 0.0190(18) 0.035(3) 0.029(2) -0.024(2) 0.0033(17) -0.0129(16)
C15 0.0170(18) 0.056(3) 0.021(2) -0.024(3) 0.0039(17) -0.0041(19)
C16 0.025(2) 0.046(3) 0.017(2) -0.013(2) -0.0043(17) 0.0092(18)
C17 0.0180(17) 0.029(2) 0.017(2) -0.0127(19) 0.0013(16) 0.0070(16)
C18 0.049(3) 0.029(3) 0.038(3) -0.018(2) -0.010(2) 0.001(2)
C19 0.039(3) 0.095(4) 0.029(3) -0.038(3) -0.008(2) 0.001(3)
C20 0.038(2) 0.022(2) 0.024(2) -0.007(2) -0.006(2) 0.0130(18)
C21 0.0178(17) 0.022(2) 0.013(2) -0.0073(19) -0.0071(16) 0.0047(16)
C22 0.0192(18) 0.024(2) 0.023(2) -0.0159(19) -0.0096(16) 0.0088(16)
C23 0.0205(18) 0.032(3) 0.021(2) -0.019(2) -0.0060(17) 0.0071(17)
C24 0.0176(17) 0.038(3) 0.023(2) -0.018(2) -0.0097(17) 0.0015(17)
C25 0.0262(19) 0.016(2) 0.019(2) -0.0040(17) -0.0098(19) 0.0005(17)
C26 0.0199(17) 0.022(2) 0.026(2) -0.014(2) -0.0121(17) 0.0048(16)
C27 0.029(2) 0.025(2) 0.031(2) -0.017(2) -0.0098(18) 0.0055(17)
C28 0.037(2) 0.060(3) 0.018(2) -0.011(2) -0.002(2) 0.002(2)
C29 0.0261(19) 0.021(2) 0.045(3) -0.021(2) -0.012(2) 0.0050(16)

loop_
_atom_type_symbol
_atom_type_description
_atom_type_scat_dispersion_real
_atom_type_scat_dispersion_imag
_atom_type_scat_source
C C 0.0033 0.0016 'International Tables Vol C Tables 4.2.6.8 and 6.1.1.4'
H H 0.0000 0.0000 'International Tables Vol C Tables 4.2.6.8 and 6.1.1.4'
N N 0.0061 0.0033 'International Tables Vol C Tables 4.2.6.8 and 6.1.1.4'
Ga Ga 0.2307 1.6083 'International Tables Vol C Tables 4.2.6.8 and 6.1.1.4'

loop_
_geom_angle_atom_site_label_1
_geom_angle_atom_site_label_2
_geom_angle_atom_site_label_3
_geom_angle
N2 Ga1 N1 89.42(10)
C1 N1 C12 126.6(4)
C1 N1 Ga1 127.2(3)
C12 N1 Ga1 106.2(2)
C3 N2 C21 123.9(4)
C3 N2 Ga1 128.7(3)
C21 N2 Ga1 107.1(2)
N1 C1 C2 121.0(4)
N1 C1 C4 124.4(4)
C2 C1 C4 114.7(3)
C1 C2 C3 133.0(3)
N2 C3 C2 119.7(4)
N2 C3 C8 127.1(4)
C2 C3 C8 113.2(3)
C7 C4 C5 106.8(3)
C7 C4 C6 109.5(3)
C5 C4 C6 106.2(4)
C7 C4 C1 108.0(3)
C5 C4 C1 118.7(3)
C6 C4 C1 107.3(3)
C9 C8 C11 105.7(3)
C9 C8 C10 106.3(3)
C11 C8 C10 109.7(3)
C9 C8 C3 117.5(3)
C11 C8 C3 108.4(3)
C10 C8 C3 109.0(3)
C17 C12 C13 119.6(3)
C17 C12 N1 119.8(3)
C13 C12 N1 120.3(4)
C14 C13 C12 118.4(4)
C14 C13 C18 121.4(4)
C12 C13 C18 120.2(4)
C15 C14 C13 122.0(4)
C14 C15 C16 118.9(4)
C14 C15 C19 120.1(4)
C16 C15 C19 121.0(4)
C15 C16 C17 121.1(4)
C12 C17 C16 119.9(4)
C12 C17 C20 120.2(3)
C16 C17 C20 119.9(4)
C26 C21 C22 120.1(3)
C26 C21 N2 120.1(3)
C22 C21 N2 119.5(4)
C23 C22 C21 118.3(4)
C23 C22 C27 121.3(3)
C21 C22 C27 120.3(3)
C24 C23 C22 123.0(3)
C23 C24 C25 117.6(4)
C23 C24 C28 121.3(4)
C25 C24 C28 121.1(4)
C26 C25 C24 121.4(4)
C21 C26 C25 119.5(3)
C21 C26 C29 120.1(3)
C25 C26 C29 120.4(4)

loop_
_geom_bond_atom_site_label_1
_geom_bond_atom_site_label_2
_geom_bond_distance
Ga1 N2 2.034(3)
Ga1 N1 2.060(3)
N1 C1 1.340(4)
N1 C12 1.422(5)
N2 C3 1.336(4)
N2 C21 1.437(5)
C1 C2 1.379(6)
C1 C4 1.564(5)
C2 C3 1.403(5)
C3 C8 1.562(5)
C4 C7 1.530(6)
C4 C5 1.535(6)
C4 C6 1.543(6)
C8 C9 1.535(5)
C8 C11 1.545(6)
C8 C10 1.548(5)
C12 C17 1.387(6)
C12 C13 1.414(6)
C13 C14 1.398(5)
C13 C18 1.480(6)
C14 C15 1.375(6)
C15 C16 1.383(6)
C15 C19 1.527(6)
C16 C17 1.394(5)
C17 C20 1.501(6)
C21 C26 1.384(6)
C21 C22 1.401(5)
C22 C23 1.383(5)
C22 C27 1.494(5)
C23 C24 1.370(6)
C24 C25 1.396(5)
C24 C28 1.504(5)
C25 C26 1.387(5)
C26 C29 1.507(5)
